data_2222170
loop_
_publ_author_name
'Kim, Nam-Ho'
'Ha, Kwang'

_publ_section_title
;
 Hexane-1,6-diammonium bis(pyridine-2-carboxylate)
;
_journal_coeditor_code TK2459
_journal_issue 6
_journal_name_full 'Acta Crystallographica Section E'
_journal_page_first o1415
_journal_paper_doi 10.1107/S1600536809019424
_journal_volume 65
_journal_year 2009
_chemical_formula_iupac 'C6 H18 N2 2+ , 2C6 H4 N O2 -'
_chemical_formula_moiety 'C6 H18 N2 2+ , 2C6 H4 N O2 -'
_chemical_formula_sum 'C18 H26 N4 O4'
_chemical_formula_weight 362.43
_chemical_name_systematic
;
Hexane-1,6-diammonium bis(pyridine-2-carboxylate)
;
_space_group_IT_number 14
_symmetry_cell_setting monoclinic
_symmetry_space_group_name_Hall '-P 2ybc'
_symmetry_space_group_name_H-M 'P 1 21/c 1'
_atom_sites_solution_hydrogens geom
_atom_sites_solution_primary direct
_atom_sites_solution_secondary difmap
_cell_angle_alpha 90
_cell_angle_beta 99.038(2)
_cell_angle_gamma 90
_cell_formula_units_Z 4
_cell_length_a 9.8182(7)
_cell_length_b 9.1569(7)
_cell_length_c 21.6423(17)
_cell_measurement_reflns_used 1472
_cell_measurement_temperature 296(2)
_cell_measurement_theta_max 24.0
_cell_measurement_theta_min 2.6
_cell_volume 1921.6(3)
_computing_cell_refinement 'SAINT (Bruker, 2000)'
_computing_data_collection 'SMART (Bruker, 2000)'
_computing_data_reduction 'SAINT (Bruker, 2000)'
_computing_molecular_graphics 'ORTEP-3 (Farrugia, 1997) and PLATON (Spek, 2009)'
_computing_publication_material 'SHELXL97 (Sheldrick, 2008)'
_computing_structure_refinement 'SHELXL97 (Sheldrick, 2008)'
_computing_structure_solution 'SHELXS97 (Sheldrick, 2008)'
_diffrn_ambient_temperature 296(2)
_diffrn_measured_fraction_theta_full 0.997
_diffrn_measured_fraction_theta_max 0.997
_diffrn_measurement_device_type 'Bruker SMART 1000 CCD'
_diffrn_measurement_method '\f and \w'
_diffrn_radiation_monochromator graphite
_diffrn_radiation_source 'fine-focus sealed tube'
_diffrn_radiation_type 'Mo K\a'
_diffrn_radiation_wavelength 0.71073
_diffrn_reflns_av_R_equivalents 0.089
_diffrn_reflns_av_sigmaI/netI 0.111
_diffrn_reflns_limit_h_max 13
_diffrn_reflns_limit_h_min -13
_diffrn_reflns_limit_k_max 12
_diffrn_reflns_limit_k_min -12
_diffrn_reflns_limit_l_max 28
_diffrn_reflns_limit_l_min -21
_diffrn_reflns_number 13964
_diffrn_reflns_theta_full 28.3
_diffrn_reflns_theta_max 28.29
_diffrn_reflns_theta_min 1.9
_diffrn_standards_decay_% 0
_diffrn_standards_interval_count 0
_diffrn_standards_interval_time 0
_diffrn_standards_number 0
_exptl_absorpt_coefficient_mu 0.090
_exptl_absorpt_correction_T_max 0.984
_exptl_absorpt_correction_T_min 0.685
_exptl_absorpt_correction_type multi-scan
_exptl_absorpt_process_details '(SADABS; Bruker, 2000)'
_exptl_crystal_colour colourless
_exptl_crystal_density_diffrn 1.253
_exptl_crystal_density_method 'not measured'
_exptl_crystal_description block
_exptl_crystal_F_000 776
_exptl_crystal_size_max 0.33
_exptl_crystal_size_mid 0.25
_exptl_crystal_size_min 0.18
_refine_diff_density_max 0.15
_refine_diff_density_min -0.15
_refine_ls_extinction_method none
_refine_ls_goodness_of_fit_ref 0.93
_refine_ls_hydrogen_treatment refall
_refine_ls_matrix_type full
_refine_ls_number_parameters 339
_refine_ls_number_reflns 4752
_refine_ls_number_restraints 0
_refine_ls_restrained_S_all 0.93
_refine_ls_R_factor_all 0.190
_refine_ls_R_factor_gt 0.057
_refine_ls_shift/su_max_lt 0.001
_refine_ls_shift/su_mean 0.000
_refine_ls_structure_factor_coef Fsqd
_refine_ls_weighting_details 'calc w = 1/[\s^2^(Fo^2^)+(0.0318P)^2^] where P=(Fo^2^+2Fc^2^)/3'
_refine_ls_weighting_scheme calc
_refine_ls_wR_factor_gt 0.085
_refine_ls_wR_factor_ref 0.124
_reflns_number_gt 1740
_reflns_number_total 4752
_reflns_threshold_expression I>2\s(I)
_cod_data_source_file tk2459.cif
_cod_data_source_block I
_cod_original_sg_symbol_H-M 'P 21/c'
_cod_database_code 2222170
_cod_database_fobs_code 2222170

loop_
_symmetry_equiv_pos_as_xyz
'x, y, z'
'-x, y+1/2, -z+1/2'
'-x, -y, -z'
'x, -y-1/2, z-1/2'

loop_
_atom_site_type_symbol
_atom_site_label
_atom_site_fract_x
_atom_site_fract_y
_atom_site_fract_z
_atom_site_U_iso_or_equiv
_atom_site_adp_type
_atom_site_calc_flag
_atom_site_refinement_flags
_atom_site_occupancy
_atom_site_disorder_assembly
_atom_site_disorder_group
O O1 0.39197(19) 0.3983(2) 0.43294(9) 0.0607(6) Uani d . 1 . .
O O2 0.3440(2) 0.1705(2) 0.40142(11) 0.0809(7) Uani d . 1 . .
N N1 0.5671(2) 0.4287(2) 0.34905(10) 0.0514(6) Uani d . 1 . .
C C1 0.6534(3) 0.4405(4) 0.30699(15) 0.0632(9) Uani d . 1 . .
H H1 0.704(3) 0.538(3) 0.3085(12) 0.078(10) Uiso d . 1 . .
C C2 0.6711(3) 0.3335(4) 0.26461(16) 0.0684(9) Uani d . 1 . .
H H2 0.739(3) 0.351(3) 0.2336(14) 0.100(11) Uiso d . 1 . .
C C3 0.5975(4) 0.2072(4) 0.26545(16) 0.0702(10) Uani d . 1 . .
H H3 0.605(3) 0.128(3) 0.2356(13) 0.080(10) Uiso d . 1 . .
C C4 0.5110(3) 0.1905(3) 0.30952(14) 0.0586(8) Uani d . 1 . .
H H4 0.458(2) 0.099(3) 0.3141(12) 0.061(8) Uiso d . 1 . .
C C5 0.4980(3) 0.3030(3) 0.35030(12) 0.0428(6) Uani d . 1 . .
C C6 0.4034(3) 0.2901(3) 0.39927(14) 0.0508(7) Uani d . 1 . .
O O3 0.1328(2) 0.4425(2) 0.07130(9) 0.0654(6) Uani d . 1 . .
O O4 0.2162(2) 0.2478(2) 0.12601(10) 0.0760(7) Uani d . 1 . .
N N2 0.0026(2) 0.5187(3) 0.16852(11) 0.0617(7) Uani d . 1 . .
C C7 -0.0394(4) 0.5760(4) 0.21915(18) 0.0749(10) Uani d . 1 . .
H H7 -0.127(3) 0.630(3) 0.2088(13) 0.084(10) Uiso d . 1 . .
C C8 0.0265(4) 0.5565(4) 0.27899(17) 0.0718(10) Uani d . 1 . .
H H8 -0.010(3) 0.603(3) 0.3131(14) 0.080(10) Uiso d . 1 . .
C C9 0.1416(4) 0.4708(4) 0.28807(15) 0.0653(9) Uani d . 1 . .
H H9 0.195(3) 0.456(3) 0.3287(12) 0.066(9) Uiso d . 1 . .
C C10 0.1851(3) 0.4064(3) 0.23713(14) 0.0545(8) Uani d . 1 . .
H H10 0.268(3) 0.344(3) 0.2409(13) 0.083(10) Uiso d . 1 . .
C C11 0.1141(3) 0.4333(3) 0.17813(13) 0.0443(7) Uani d . 1 . .
C C12 0.1582(3) 0.3693(3) 0.12002(14) 0.0479(7) Uani d . 1 . .
N N3 0.4265(3) 0.1748(3) 0.06174(13) 0.0505(7) Uani d . 1 . .
H H3A 0.334(3) 0.200(3) 0.0800(14) 0.114(12) Uiso d . 1 . .
H H3B 0.467(3) 0.090(3) 0.0830(15) 0.095(12) Uiso d . 1 . .
H H3C 0.415(3) 0.154(3) 0.0194(16) 0.092(12) Uiso d . 1 . .
N N4 1.1032(3) 0.3355(3) -0.04832(13) 0.0487(6) Uani d . 1 . .
H H4A 1.046(3) 0.403(3) -0.0754(12) 0.068(10) Uiso d . 1 . .
H H4B 1.117(3) 0.372(3) -0.0007(16) 0.099(11) Uiso d . 1 . .
H H4C 1.196(4) 0.333(3) -0.0672(15) 0.126(13) Uiso d . 1 . .
C C13 0.5150(3) 0.3063(4) 0.07920(18) 0.0655(9) Uani d . 1 . .
H H13A 0.500(3) 0.334(3) 0.1259(15) 0.101(11) Uiso d . 1 . .
H H13B 0.475(3) 0.388(3) 0.0459(14) 0.099(11) Uiso d . 1 . .
C C14 0.6652(4) 0.2789(4) 0.07806(17) 0.0676(10) Uani d . 1 . .
H H14A 0.718(3) 0.372(3) 0.0970(13) 0.086(10) Uiso d . 1 . .
H H14B 0.697(3) 0.194(3) 0.1038(14) 0.090(12) Uiso d . 1 . .
C C15 0.6995(3) 0.2449(4) 0.01361(16) 0.0600(9) Uani d . 1 . .
H H15A 0.654(3) 0.150(3) -0.0029(13) 0.073(9) Uiso d . 1 . .
H H15B 0.654(3) 0.336(3) -0.0184(14) 0.100(11) Uiso d . 1 . .
C C16 0.8544(3) 0.2304(4) 0.01326(16) 0.0578(8) Uani d . 1 . .
H H16A 0.895(3) 0.153(3) 0.0455(12) 0.072(9) Uiso d . 1 . .
H H16B 0.898(2) 0.328(3) 0.0250(12) 0.070(9) Uiso d . 1 . .
C C17 0.8877(3) 0.1893(4) -0.05053(16) 0.0623(9) Uani d . 1 . .
H H17A 0.841(3) 0.261(3) -0.0839(13) 0.075(10) Uiso d . 1 . .
H H17B 0.851(3) 0.083(3) -0.0641(14) 0.103(11) Uiso d . 1 . .
C C18 1.0393(4) 0.1871(4) -0.05523(19) 0.0660(9) Uani d . 1 . .
H H18A 1.054(3) 0.150(3) -0.1001(15) 0.110(12) Uiso d . 1 . .
H H18B 1.088(3) 0.123(3) -0.0212(15) 0.102(13) Uiso d . 1 . .

loop_
_atom_site_aniso_label
_atom_site_aniso_U_11
_atom_site_aniso_U_22
_atom_site_aniso_U_33
_atom_site_aniso_U_12
_atom_site_aniso_U_13
_atom_site_aniso_U_23
O1 0.0655(13) 0.0674(13) 0.0506(12) 0.0062(11) 0.0135(11) -0.0096(11)
O2 0.0771(15) 0.0718(15) 0.1046(19) -0.0218(12) 0.0482(14) -0.0166(14)
N1 0.0577(15) 0.0545(15) 0.0435(14) -0.0030(12) 0.0132(12) -0.0014(12)
C1 0.077(2) 0.062(2) 0.053(2) -0.0093(19) 0.0165(19) -0.0003(19)
C2 0.069(2) 0.079(3) 0.062(2) -0.006(2) 0.0240(19) -0.007(2)
C3 0.083(2) 0.071(2) 0.061(2) 0.008(2) 0.026(2) -0.019(2)
C4 0.065(2) 0.0547(19) 0.058(2) -0.0009(17) 0.0143(17) -0.0086(18)
C5 0.0387(15) 0.0484(16) 0.0397(16) 0.0027(14) 0.0009(13) 0.0009(15)
C6 0.0406(17) 0.0568(19) 0.0536(19) 0.0032(16) 0.0037(15) -0.0004(17)
O3 0.0893(16) 0.0646(13) 0.0413(12) 0.0046(11) 0.0075(11) 0.0000(12)
O4 0.0864(16) 0.0717(14) 0.0775(16) 0.0331(13) 0.0361(13) 0.0103(13)
N2 0.0638(17) 0.0723(17) 0.0496(16) 0.0235(14) 0.0108(14) 0.0054(14)
C7 0.076(3) 0.083(3) 0.066(2) 0.031(2) 0.014(2) 0.005(2)
C8 0.088(3) 0.073(2) 0.060(2) 0.010(2) 0.029(2) -0.002(2)
C9 0.077(3) 0.077(2) 0.041(2) -0.001(2) 0.0073(19) 0.007(2)
C10 0.0522(19) 0.062(2) 0.0489(19) 0.0088(16) 0.0048(17) 0.0112(18)
C11 0.0437(17) 0.0441(16) 0.0447(17) 0.0016(14) 0.0055(14) 0.0061(15)
C12 0.0424(17) 0.0504(18) 0.0510(19) -0.0023(14) 0.0073(15) 0.0037(16)
N3 0.0516(16) 0.0521(16) 0.0487(17) 0.0030(14) 0.0111(14) 0.0051(15)
N4 0.0480(15) 0.0531(16) 0.0445(15) 0.0048(13) 0.0060(14) 0.0050(14)
C13 0.066(2) 0.055(2) 0.079(3) -0.0051(18) 0.021(2) -0.008(2)
C14 0.063(2) 0.070(2) 0.072(3) -0.010(2) 0.016(2) -0.013(2)
C15 0.052(2) 0.066(2) 0.063(2) -0.0077(18) 0.0128(18) 0.000(2)
C16 0.052(2) 0.058(2) 0.064(2) -0.0051(17) 0.0086(17) 0.0004(19)
C17 0.059(2) 0.069(2) 0.061(2) -0.0086(19) 0.0140(18) -0.008(2)
C18 0.069(2) 0.060(2) 0.074(3) -0.0004(19) 0.025(2) -0.010(2)

loop_
_atom_type_symbol
_atom_type_description
_atom_type_scat_dispersion_real
_atom_type_scat_dispersion_imag
_atom_type_scat_source
C C 0.0033 0.0016 'International Tables Vol C Tables 4.2.6.8 and 6.1.1.4'
H H 0.0000 0.0000 'International Tables Vol C Tables 4.2.6.8 and 6.1.1.4'
N N 0.0061 0.0033 'International Tables Vol C Tables 4.2.6.8 and 6.1.1.4'
O O 0.0106 0.0060 'International Tables Vol C Tables 4.2.6.8 and 6.1.1.4'

loop_
_geom_angle_atom_site_label_1
_geom_angle_atom_site_label_2
_geom_angle_atom_site_label_3
_geom_angle_site_symmetry_1
_geom_angle_site_symmetry_3
_geom_angle
_geom_angle_publ_flag
C5 N1 C1 . . 117.3(3) ?
N1 C1 C2 . . 123.8(3) ?
N1 C1 H1 . . 114.0(15) ?
C2 C1 H1 . . 122.2(15) ?
C3 C2 C1 . . 118.2(3) ?
C3 C2 H2 . . 122.6(17) ?
C1 C2 H2 . . 119.1(17) ?
C2 C3 C4 . . 119.1(3) ?
C2 C3 H3 . . 121.3(16) ?
C4 C3 H3 . . 119.6(16) ?
C5 C4 C3 . . 119.3(3) ?
C5 C4 H4 . . 117.4(15) ?
C3 C4 H4 . . 123.3(15) ?
N1 C5 C4 . . 122.2(3) ?
N1 C5 C6 . . 116.6(2) ?
C4 C5 C6 . . 121.2(3) ?
O2 C6 O1 . . 126.3(3) ?
O2 C6 C5 . . 115.8(3) ?
O1 C6 C5 . . 117.9(3) ?
C11 N2 C7 . . 116.9(3) ?
N2 C7 C8 . . 124.4(3) ?
N2 C7 H7 . . 112.3(17) ?
C8 C7 H7 . . 123.2(17) ?
C9 C8 C7 . . 118.0(3) ?
C9 C8 H8 . . 122.6(17) ?
C7 C8 H8 . . 119.4(17) ?
C8 C9 C10 . . 119.0(3) ?
C8 C9 H9 . . 122.0(16) ?
C10 C9 H9 . . 118.9(16) ?
C9 C10 C11 . . 119.4(3) ?
C9 C10 H10 . . 122.4(17) ?
C11 C10 H10 . . 118.2(17) ?
N2 C11 C10 . . 122.2(3) ?
N2 C11 C12 . . 115.7(3) ?
C10 C11 C12 . . 122.2(3) ?
O3 C12 O4 . . 126.7(3) ?
O3 C12 C11 . . 116.8(3) ?
O4 C12 C11 . . 116.5(3) ?
C13 N3 H3A . . 103.1(16) ?
C13 N3 H3B . . 110.6(18) ?
H3A N3 H3B . . 108(2) ?
C13 N3 H3C . . 113.2(19) ?
H3A N3 H3C . . 115(3) ?
H3B N3 H3C . . 107(3) ?
C18 N4 H4A . . 108.7(15) ?
C18 N4 H4B . . 111.5(16) ?
H4A N4 H4B . . 111(2) ?
C18 N4 H4C . . 108.3(18) ?
H4A N4 H4C . . 104(2) ?
H4B N4 H4C . . 113(2) ?
N3 C13 C14 . . 113.3(3) ?
N3 C13 H13A . . 105.3(16) ?
C14 C13 H13A . . 109.7(16) ?
N3 C13 H13B . . 104.9(16) ?
C14 C13 H13B . . 111.3(16) ?
H13A C13 H13B . . 112(2) ?
C13 C14 C15 . . 114.2(3) ?
C13 C14 H14A . . 106.5(15) ?
C15 C14 H14A . . 111.1(15) ?
C13 C14 H14B . . 110.6(18) ?
C15 C14 H14B . . 105.3(18) ?
H14A C14 H14B . . 109(2) ?
C14 C15 C16 . . 112.8(3) ?
C14 C15 H15A . . 110.5(15) ?
C16 C15 H15A . . 108.0(15) ?
C14 C15 H15B . . 106.8(15) ?
C16 C15 H15B . . 111.0(14) ?
H15A C15 H15B . . 108(2) ?
C17 C16 C15 . . 112.5(3) ?
C17 C16 H16A . . 109.2(14) ?
C15 C16 H16A . . 109.9(14) ?
C17 C16 H16B . . 107.8(15) ?
C15 C16 H16B . . 107.9(14) ?
H16A C16 H16B . . 110(2) ?
C18 C17 C16 . . 114.9(3) ?
C18 C17 H17A . . 107.2(15) ?
C16 C17 H17A . . 110.3(15) ?
C18 C17 H17B . . 105.3(16) ?
C16 C17 H17B . . 111.6(16) ?
H17A C17 H17B . . 107(2) ?
N4 C18 C17 . . 112.6(3) ?
N4 C18 H18A . . 105.7(17) ?
C17 C18 H18A . . 110.1(17) ?
N4 C18 H18B . . 108.5(18) ?
C17 C18 H18B . . 108.7(18) ?
H18A C18 H18B . . 111(2) ?

loop_
_geom_bond_atom_site_label_1
_geom_bond_atom_site_label_2
_geom_bond_site_symmetry_2
_geom_bond_distance
_geom_bond_publ_flag
O1 C6 . 1.245(3) ?
O2 C6 . 1.245(3) ?
N1 C5 . 1.339(3) ?
N1 C1 . 1.341(3) ?
C1 C2 . 1.371(4) ?
C1 H1 . 1.02(3) ?
C2 C3 . 1.365(4) ?
C2 H2 . 1.03(3) ?
C3 C4 . 1.381(4) ?
C3 H3 . 0.98(3) ?
C4 C5 . 1.375(3) ?
C4 H4 . 1.00(2) ?
C5 C6 . 1.520(3) ?
O3 C12 . 1.241(3) ?
O4 C12 . 1.247(3) ?
N2 C11 . 1.335(3) ?
N2 C7 . 1.337(4) ?
C7 C8 . 1.365(4) ?
C7 H7 . 0.99(3) ?
C8 C9 . 1.365(4) ?
C8 H8 . 0.97(3) ?
C9 C10 . 1.376(4) ?
C9 H9 . 0.96(3) ?
C10 C11 . 1.378(4) ?
C10 H10 . 0.99(3) ?
C11 C12 . 1.512(4) ?
N3 C13 . 1.498(4) ?
N3 H3A . 1.07(3) ?
N3 H3B . 0.96(3) ?
N3 H3C . 0.92(3) ?
N4 C18 . 1.495(4) ?
N4 H4A . 0.97(3) ?
N4 H4B . 1.07(3) ?
N4 H4C . 1.05(3) ?
C13 C14 . 1.500(4) ?
C13 H13A . 1.08(3) ?
C13 H13B . 1.07(3) ?
C14 C15 . 1.518(4) ?
C14 H14A . 1.05(3) ?
C14 H14B . 0.98(3) ?
C15 C16 . 1.528(4) ?
C15 H15A . 1.01(3) ?
C15 H15B . 1.13(3) ?
C16 C17 . 1.515(4) ?
C16 H16A . 1.03(3) ?
C16 H16B . 1.01(3) ?
C17 C18 . 1.508(4) ?
C17 H17A . 1.03(3) ?
C17 H17B . 1.06(3) ?
C18 H18A . 1.06(3) ?
C18 H18B . 1.01(3) ?

loop_
_geom_hbond_atom_site_label_D
_geom_hbond_atom_site_label_H
_geom_hbond_atom_site_label_A
_geom_hbond_site_symmetry_A
_geom_hbond_distance_DH
_geom_hbond_distance_HA
_geom_hbond_distance_DA
_geom_hbond_angle_DHA
N3 H3A O4 . 1.07(3) 1.70(3) 2.747(3) 165(3)
N3 H3B O1 2_645 0.96(3) 2.29(3) 3.088(3) 140(2)
N3 H3B N1 2_645 0.96(3) 2.15(3) 2.962(3) 142(2)
N3 H3C O1 4_565 0.92(3) 1.91(3) 2.835(3) 177(3)
N4 H4A O3 3_665 0.97(3) 2.27(3) 3.064(3) 139(2)
N4 H4A N2 3_665 0.97(3) 2.12(3) 2.963(3) 144(2)
N4 H4B O3 1_655 1.07(3) 1.67(3) 2.740(3) 175(3)
N4 H4C O2 4_665 1.05(3) 1.70(4) 2.754(3) 179(3)
C1 H1 O4 2_655 1.02(3) 2.45(3) 3.328(4) 145(2)
C16 H16B O3 1_655 1.01(3) 2.58(3) 3.426(4) 140.8(18)

loop_
_geom_torsion_atom_site_label_1
_geom_torsion_atom_site_label_2
_geom_torsion_atom_site_label_3
_geom_torsion_atom_site_label_4
_geom_torsion_site_symmetry_1
_geom_torsion_site_symmetry_2
_geom_torsion_site_symmetry_3
_geom_torsion_site_symmetry_4
_geom_torsion
_geom_torsion_publ_flag
C5 N1 C1 C2 . . . . 2.0(4) ?
N1 C1 C2 C3 . . . . -0.5(5) ?
C1 C2 C3 C4 . . . . -1.4(5) ?
C2 C3 C4 C5 . . . . 1.8(5) ?
C1 N1 C5 C4 . . . . -1.5(4) ?
C1 N1 C5 C6 . . . . 178.6(2) ?
C3 C4 C5 N1 . . . . -0.3(4) ?
C3 C4 C5 C6 . . . . 179.6(3) ?
N1 C5 C6 O2 . . . . -177.3(3) ?
C4 C5 C6 O2 . . . . 2.8(4) ?
N1 C5 C6 O1 . . . . 2.9(4) ?
C4 C5 C6 O1 . . . . -177.0(3) ?
C11 N2 C7 C8 . . . . 2.2(5) ?
N2 C7 C8 C9 . . . . -1.2(6) ?
C7 C8 C9 C10 . . . . -0.9(5) ?
C8 C9 C10 C11 . . . . 1.9(5) ?
C7 N2 C11 C10 . . . . -1.1(4) ?
C7 N2 C11 C12 . . . . 179.5(3) ?
C9 C10 C11 N2 . . . . -0.9(4) ?
C9 C10 C11 C12 . . . . 178.5(3) ?
N2 C11 C12 O3 . . . . 30.2(3) ?
C10 C11 C12 O3 . . . . -149.2(3) ?
N2 C11 C12 O4 . . . . -149.6(2) ?
C10 C11 C12 O4 . . . . 31.0(4) ?
N3 C13 C14 C15 . . . . 64.9(4) ?
C13 C14 C15 C16 . . . . 175.1(3) ?
C14 C15 C16 C17 . . . . 177.3(3) ?
C15 C16 C17 C18 . . . . 174.6(3) ?
C16 C17 C18 N4 . . . . -66.6(4) ?

loop_
_cod_related_entry_id
_cod_related_entry_database
_cod_related_entry_code
1 ChemSpider 30655798
